data_4115378
loop_
_publ_author_name
'Li Shao'
'Steven J. Geib'
'Paul D. Badger'
'N. John Cooper'

_publ_section_title
;
 [2 + 2] Cross Coupling of Benzene and Tropylium Ligands in Reductively
 Activated Piano Stool Complexes of Mn, Cr, and W
;
_journal_name_full 'Journal of the American Chemical Society'
_journal_page_first 14812
_journal_page_last 14813
_journal_paper_doi 10.1021/ja027081e
_journal_volume 124
_journal_year 2002
_chemical_formula_sum 'C26 H21 Mn O6 W'
_chemical_formula_weight 668.22
_chemical_name_systematic
; 
 ? 
;
_space_group_IT_number 62
_symmetry_cell_setting orthorhombic
_symmetry_space_group_name_Hall '-P 2ac 2n'
_symmetry_space_group_name_H-M 'P n m a'
_atom_sites_solution_hydrogens geom
_atom_sites_solution_primary direct
_atom_sites_solution_secondary difmap
_audit_creation_method SHELXL-97
_cell_angle_alpha 90.00
_cell_angle_beta 90.00
_cell_angle_gamma 90.00
_cell_formula_units_Z 4
_cell_length_a 22.809(5)
_cell_length_b 9.5230(19)
_cell_length_c 11.144(2)
_cell_measurement_temperature 200(2)
_cell_volume 2420.6(8)
_computing_structure_refinement 'SHELXL-97 (Sheldrick, 1997)'
_computing_structure_solution 'SHELXS-97 (Sheldrick, 1990)'
_diffrn_ambient_temperature 200(2)
_diffrn_measured_fraction_theta_full 0.854
_diffrn_measured_fraction_theta_max 0.854
_diffrn_radiation_monochromator graphite
_diffrn_radiation_source 'fine-focus sealed tube'
_diffrn_radiation_type MoK\a
_diffrn_radiation_wavelength 0.71073
_diffrn_reflns_av_R_equivalents 0.0000
_diffrn_reflns_av_sigmaI/netI 0.0286
_diffrn_reflns_limit_h_max 24
_diffrn_reflns_limit_h_min 0
_diffrn_reflns_limit_k_max 7
_diffrn_reflns_limit_k_min 0
_diffrn_reflns_limit_l_max 12
_diffrn_reflns_limit_l_min 0
_diffrn_reflns_number 1449
_diffrn_reflns_theta_full 22.50
_diffrn_reflns_theta_max 22.50
_diffrn_reflns_theta_min 1.79
_exptl_absorpt_coefficient_mu 5.309
_exptl_absorpt_correction_T_max 0.6188
_exptl_absorpt_correction_T_min 0.1006
_exptl_crystal_density_diffrn 1.834
_exptl_crystal_F_000 1296
_exptl_crystal_size_max 0.80
_exptl_crystal_size_mid 0.32
_exptl_crystal_size_min 0.10
_refine_diff_density_max 1.947
_refine_diff_density_min -1.604
_refine_diff_density_rms 0.155
_refine_ls_extinction_method none
_refine_ls_goodness_of_fit_ref 1.210
_refine_ls_hydrogen_treatment mixed
_refine_ls_matrix_type full
_refine_ls_number_parameters 181
_refine_ls_number_reflns 1449
_refine_ls_number_restraints 0
_refine_ls_restrained_S_all 1.210
_refine_ls_R_factor_all 0.0470
_refine_ls_R_factor_gt 0.0375
_refine_ls_shift/su_max 0.012
_refine_ls_shift/su_mean 0.002
_refine_ls_structure_factor_coef Fsqd
_refine_ls_weighting_details 'calc w=1/[\s^2^(Fo^2^)+(0.0671P)^2^+0.0000P] where P=(Fo^2^+2Fc^2^)/3'
_refine_ls_weighting_scheme calc
_refine_ls_wR_factor_gt 0.1001
_refine_ls_wR_factor_ref 0.1045
_reflns_number_gt 1246
_reflns_number_total 1449
_reflns_threshold_expression >2sigma(I)
_cod_data_source_file ja027081e-2_s2.cif
_cod_data_source_block li1199c
_cod_database_code 4115378

loop_
_symmetry_equiv_pos_as_xyz
'x, y, z'
'-x+1/2, -y, z+1/2'
'-x, y+1/2, -z'
'x+1/2, -y+1/2, -z+1/2'
'-x, -y, -z'
'x-1/2, y, -z-1/2'
'x, -y-1/2, z'
'-x-1/2, y-1/2, z-1/2'

loop_
_atom_site_label
_atom_site_type_symbol
_atom_site_fract_x
_atom_site_fract_y
_atom_site_fract_z
_atom_site_U_iso_or_equiv
_atom_site_adp_type
_atom_site_occupancy
_atom_site_symmetry_multiplicity
_atom_site_calc_flag
_atom_site_refinement_flags
W1 W 0.06996(2) 0.2500 -0.04735(4) 0.0285(3) Uani 1 2 d S
Mn1 Mn 0.19425(7) 0.2500 0.52333(13) 0.0135(5) Uani 1 2 d S
C1 C 0.0987(5) 0.2500 0.2076(11) 0.025(3) Uani 1 2 d S
H1A H 0.0643 0.2500 0.2632 0.030 Uiso 1 2 calc SR
C2 C 0.0930(3) 0.1221(11) 0.1332(8) 0.035(3) Uani 1 1 d .
H2A H 0.0643 0.0494 0.1603 0.042 Uiso 1 1 calc R
C3 C 0.1315(4) 0.0850(13) 0.0417(8) 0.037(3) Uani 1 1 d .
H3A H 0.1275 -0.0133 0.0110 0.044 Uiso 1 1 calc R
C4 C 0.1667(4) 0.1735(13) -0.0270(8) 0.041(3) Uani 1 1 d .
H4A H 0.1838 0.1294 -0.1005 0.049 Uiso 1 1 calc R
C5 C 0.1539(5) 0.2500 0.2881(10) 0.022(3) Uani 1 2 d S
H5A H 0.1895 0.2500 0.2359 0.027 Uiso 1 2 calc SR
C6 C 0.1570(3) 0.1250(10) 0.3734(8) 0.030(3) Uani 1 1 d .
H6A H 0.1771 0.0368 0.3471 0.036 Uiso 1 1 calc R
C7 C 0.1218(4) 0.1236(12) 0.4759(8) 0.035(3) Uani 1 1 d .
H7A H 0.1149 0.0331 0.5193 0.042 Uiso 1 1 calc R
C8 C 0.1030(5) 0.2500 0.5276(10) 0.026(4) Uani 1 2 d S
H8A H 0.0816 0.2500 0.6059 0.031 Uiso 1 2 calc SR
O10 O 0.2333(3) 0.0384(9) 0.7026(7) 0.061(2) Uani 1 1 d .
C10 C 0.2185(4) 0.1189(12) 0.6325(8) 0.040(3) Uani 1 1 d .
O11 O 0.3078(5) 0.2500 0.3947(10) 0.078(4) Uani 1 2 d S
C11 C 0.2652(6) 0.2500 0.4460(12) 0.041(4) Uani 1 2 d S
O12 O 0.0379(3) 0.0321(8) -0.2456(6) 0.052(2) Uani 1 1 d .
C12 C 0.0493(4) 0.1102(11) -0.1710(8) 0.032(3) Uani 1 1 d .
O13 O -0.0588(4) 0.2500 0.0522(10) 0.062(4) Uani 1 2 d S
C13 C -0.0115(6) 0.2500 0.0120(11) 0.037(4) Uani 1 2 d S
C21 C 0.1199(5) -0.2500 0.3759(12) 0.031(4) Uani 1 2 d S
C22 C 0.0687(7) -0.2500 0.4307(17) 0.056(5) Uani 1 2 d S
H22A H 0.0338 -0.2500 0.3843 0.068 Uiso 1 2 calc SR
C23 C 0.0648(8) -0.2500 0.5601(14) 0.063(6) Uani 1 2 d S
H23A H 0.0277 -0.2500 0.5988 0.075 Uiso 1 2 calc SR
C24 C 0.1147(7) -0.2500 0.6251(15) 0.054(5) Uani 1 2 d S
H24A H 0.1128 -0.2500 0.7102 0.065 Uiso 1 2 calc SR
C25 C 0.1671(7) -0.2500 0.5693(14) 0.050(4) Uani 1 2 d S
H25A H 0.2021 -0.2500 0.6156 0.060 Uiso 1 2 calc SR
C26 C 0.1704(5) -0.2500 0.4462(12) 0.033(4) Uani 1 2 d S
H26A H 0.2078 -0.2500 0.4083 0.040 Uiso 1 2 calc SR
C27 C 0.1246(8) -0.2500 0.2404(13) 0.048(4) Uani 1 2 d S
H27A H 0.1660 -0.2500 0.2170 0.23(16) Uiso 1 2 calc SR
H27B H 0.1054 -0.1660 0.2082 0.6(7) Uiso 0.50 1 calc PR
H27C H 0.1054 -0.3340 0.2082 0.07(8) Uiso 0.50 1 calc PR

loop_
_atom_site_aniso_label
_atom_site_aniso_U_11
_atom_site_aniso_U_22
_atom_site_aniso_U_33
_atom_site_aniso_U_23
_atom_site_aniso_U_13
_atom_site_aniso_U_12
W1 0.0235(3) 0.0374(6) 0.0247(3) 0.000 -0.0005(2) 0.000
Mn1 0.0194(9) 0.0118(14) 0.0091(8) 0.000 -0.0018(6) 0.000
C1 0.025(6) 0.024(10) 0.025(6) 0.000 0.005(5) 0.000
C2 0.016(4) 0.054(9) 0.034(5) 0.003(5) -0.009(4) 0.001(4)
C3 0.032(5) 0.037(8) 0.042(5) -0.006(5) -0.010(4) 0.004(5)
C4 0.032(5) 0.050(8) 0.041(5) -0.008(5) -0.003(4) 0.011(5)
C5 0.022(6) 0.018(10) 0.027(6) 0.000 -0.001(5) 0.000
C6 0.024(4) 0.027(8) 0.038(5) 0.000(5) -0.008(4) 0.006(4)
C7 0.028(5) 0.037(10) 0.039(5) 0.014(5) -0.010(4) -0.010(4)
C8 0.016(6) 0.040(13) 0.021(7) 0.000 -0.001(5) 0.000
O10 0.077(5) 0.056(6) 0.051(5) 0.016(4) -0.026(4) 0.007(4)
C10 0.037(5) 0.054(10) 0.028(5) 0.005(5) -0.006(4) 0.003(5)
O11 0.027(6) 0.144(13) 0.062(7) 0.000 0.001(6) 0.000
C11 0.020(7) 0.062(13) 0.041(8) 0.000 -0.006(6) 0.000
O12 0.067(5) 0.051(6) 0.039(4) -0.014(4) -0.007(3) -0.012(4)
C12 0.031(5) 0.033(8) 0.032(5) 0.001(5) -0.004(4) -0.001(4)
O13 0.029(6) 0.086(11) 0.071(8) 0.000 0.010(5) 0.000
C13 0.029(9) 0.060(13) 0.023(7) 0.000 -0.007(6) 0.000
C21 0.025(7) 0.032(11) 0.035(7) 0.000 -0.012(6) 0.000
C22 0.035(9) 0.048(14) 0.086(13) 0.000 -0.016(8) 0.000
C23 0.061(11) 0.081(17) 0.047(11) 0.000 0.029(8) 0.000
C24 0.063(11) 0.050(14) 0.050(10) 0.000 -0.010(9) 0.000
C25 0.051(10) 0.038(13) 0.060(11) 0.000 -0.025(8) 0.000
C26 0.018(7) 0.025(11) 0.056(10) 0.000 -0.002(6) 0.000
C27 0.069(11) 0.032(13) 0.043(9) 0.000 -0.001(8) 0.000

loop_
_atom_type_symbol
_atom_type_description
_atom_type_scat_dispersion_real
_atom_type_scat_dispersion_imag
_atom_type_scat_source
C C 0.0033 0.0016 'International Tables Vol C Tables 4.2.6.8 and 6.1.1.4'
H H 0.0000 0.0000 'International Tables Vol C Tables 4.2.6.8 and 6.1.1.4'
O O 0.0106 0.0060 'International Tables Vol C Tables 4.2.6.8 and 6.1.1.4'
Mn Mn 0.3368 0.7283 'International Tables Vol C Tables 4.2.6.8 and 6.1.1.4'
W W -0.8490 6.8722 'International Tables Vol C Tables 4.2.6.8 and 6.1.1.4'

loop_
_geom_angle_atom_site_label_1
_geom_angle_atom_site_label_2
_geom_angle_atom_site_label_3
_geom_angle
_geom_angle_site_symmetry_1
_geom_angle_site_symmetry_3
C12 W1 C12 84.9(5) . 7_565
C12 W1 C13 90.5(4) . .
C12 W1 C13 90.5(4) 7_565 .
C12 W1 C3 153.7(3) . 7_565
C12 W1 C3 89.2(4) 7_565 7_565
C13 W1 C3 115.1(3) . 7_565
C12 W1 C3 89.2(4) . .
C12 W1 C3 153.7(3) 7_565 .
C13 W1 C3 115.1(3) . .
C3 W1 C3 84.9(5) 7_565 .
C12 W1 C4 94.7(4) . .
C12 W1 C4 120.3(4) 7_565 .
C13 W1 C4 149.1(4) . .
C3 W1 C4 66.4(4) 7_565 .
C3 W1 C4 34.8(4) . .
C12 W1 C4 120.3(4) . 7_565
C12 W1 C4 94.7(4) 7_565 7_565
C13 W1 C4 149.1(4) . 7_565
C3 W1 C4 34.8(4) 7_565 7_565
C3 W1 C4 66.4(4) . 7_565
C4 W1 C4 36.4(6) . 7_565
C12 W1 C2 167.5(4) . 7_565
C12 W1 C2 107.1(4) 7_565 7_565
C13 W1 C2 85.7(4) . 7_565
C3 W1 C2 34.1(3) 7_565 7_565
C3 W1 C2 81.6(3) . 7_565
C4 W1 C2 82.5(3) . 7_565
C4 W1 C2 63.6(3) 7_565 7_565
C12 W1 C2 107.1(4) . .
C12 W1 C2 167.5(4) 7_565 .
C13 W1 C2 85.7(4) . .
C3 W1 C2 81.6(3) 7_565 .
C3 W1 C2 34.1(3) . .
C4 W1 C2 63.6(3) . .
C4 W1 C2 82.5(3) 7_565 .
C2 W1 C2 60.7(5) 7_565 .
C10 Mn1 C10 86.1(6) 7_565 .
C10 Mn1 C11 92.6(4) 7_565 .
C10 Mn1 C11 92.6(4) . .
C10 Mn1 C8 106.7(4) 7_565 .
C10 Mn1 C8 106.7(4) . .
C11 Mn1 C8 153.3(5) . .
C10 Mn1 C7 142.4(4) 7_565 .
C10 Mn1 C7 90.8(4) . .
C11 Mn1 C7 125.0(4) . .
C8 Mn1 C7 39.1(3) . .
C10 Mn1 C7 90.8(4) 7_565 7_565
C10 Mn1 C7 142.4(4) . 7_565
C11 Mn1 C7 125.0(4) . 7_565
C8 Mn1 C7 39.1(3) . 7_565
C7 Mn1 C7 69.5(6) . 7_565
C10 Mn1 C6 169.2(4) 7_565 .
C10 Mn1 C6 104.5(4) . .
C11 Mn1 C6 89.1(4) . .
C8 Mn1 C6 68.6(3) . .
C7 Mn1 C6 37.5(3) . .
C7 Mn1 C6 79.5(3) 7_565 .
C10 Mn1 C6 104.5(4) 7_565 7_565
C10 Mn1 C6 169.2(4) . 7_565
C11 Mn1 C6 89.1(4) . 7_565
C8 Mn1 C6 68.6(3) . 7_565
C7 Mn1 C6 79.5(3) . 7_565
C7 Mn1 C6 37.5(3) 7_565 7_565
C6 Mn1 C6 64.8(5) . 7_565
C2 C1 C2 110.9(10) . 7_565
C2 C1 C5 113.4(6) . .
C2 C1 C5 113.4(6) 7_565 .
C3 C2 C1 124.4(9) . .
C3 C2 W1 69.7(5) . .
C1 C2 W1 94.1(6) . .
C2 C3 C4 127.8(11) . .
C2 C3 W1 76.2(6) . .
C4 C3 W1 72.8(6) . .
C3 C4 C4 127.2(7) . 7_565
C3 C4 W1 72.4(5) . .
C4 C4 W1 71.8(3) 7_565 .
C6 C5 C6 102.7(9) 7_565 .
C6 C5 C1 113.6(6) 7_565 .
C6 C5 C1 113.6(6) . .
C7 C6 C5 119.3(9) . .
C7 C6 Mn1 67.0(5) . .
C5 C6 Mn1 93.9(6) . .
C6 C7 C8 120.3(10) . .
C6 C7 Mn1 75.5(5) . .
C8 C7 Mn1 69.3(6) . .
C7 C8 C7 118.4(11) 7_565 .
C7 C8 Mn1 71.6(6) 7_565 .
C7 C8 Mn1 71.6(6) . .
O10 C10 Mn1 178.7(9) . .
O11 C11 Mn1 177.6(12) . .
O12 C12 W1 177.8(8) . .
O13 C13 W1 177.1(11) . .
C22 C21 C26 118.2(14) . .
C22 C21 C27 121.7(13) . .
C26 C21 C27 120.1(12) . .
C21 C22 C23 121.2(14) . .
C24 C23 C22 118.9(15) . .
C25 C24 C23 120.1(16) . .
C24 C25 C26 120.5(14) . .
C25 C26 C21 121.0(13) . .

loop_
_geom_bond_atom_site_label_1
_geom_bond_atom_site_label_2
_geom_bond_distance
_geom_bond_site_symmetry_2
W1 C12 1.973(10) .
W1 C12 1.973(10) 7_565
W1 C13 1.973(13) .
W1 C3 2.329(10) 7_565
W1 C3 2.329(10) .
W1 C4 2.334(9) .
W1 C4 2.334(9) 7_565
W1 C2 2.410(9) 7_565
W1 C2 2.410(9) .
Mn1 C10 1.829(11) 7_565
Mn1 C10 1.829(11) .
Mn1 C11 1.833(14) .
Mn1 C8 2.081(11) .
Mn1 C7 2.111(9) .
Mn1 C7 2.111(9) 7_565
Mn1 C6 2.221(9) .
Mn1 C6 2.221(9) 7_565
C1 C2 1.479(12) .
C1 C2 1.479(12) 7_565
C1 C5 1.546(16) .
C2 C3 1.391(13) .
C3 C4 1.393(15) .
C4 C4 1.46(2) 7_565
C5 C6 1.525(11) 7_565
C5 C6 1.525(11) .
C6 C7 1.397(12) .
C7 C8 1.402(12) .
C8 C7 1.402(12) 7_565
O10 C10 1.145(11) .
O11 C11 1.126(16) .
O12 C12 1.146(11) .
O13 C13 1.168(16) .
C21 C22 1.316(19) .
C21 C26 1.394(17) .
C21 C27 1.514(19) .
C22 C23 1.45(2) .
C23 C24 1.35(2) .
C24 C25 1.35(2) .
C25 C26 1.374(19) .
